data_4508566
loop_
_publ_author_name
'Xu, Wentao'
'Zhou, Youfu'
'Huang, Decai'
'Xiong, Wei'
'Su, Mingyi'
'Wang, Kun'
'Han, Shuo'
'Hong, Maochun'

_publ_section_title
;
 Crystal Structure, Multiplex Photoluminescence, and Magnetic Properties
 of a Series of Lanthanide Coordination Polymers Based on Quinoline
 Carboxylate Ligand
;
_journal_issue 12
_journal_name_full 'Crystal Growth &amp; Design'
_journal_page_first 5420
_journal_paper_doi 10.1021/cg401391b
_journal_volume 13
_journal_year 2013
_chemical_formula_moiety 'C32 H21 Gd1 N4 O10'
_chemical_formula_sum 'C32 H21 Gd N4 O10'
_chemical_formula_weight 778.78
_chemical_name_systematic
; 
 ? 
;
_space_group_IT_number 14
_symmetry_space_group_name_Hall '-P 2ybc'
_symmetry_space_group_name_H-M 'P 1 21/c 1'
_atom_sites_solution_hydrogens geom
_atom_sites_solution_primary direct
_atom_sites_solution_secondary difmap
_audit_creation_method SHELXL-97
_cell_angle_alpha 90.00
_cell_angle_beta 94.691(4)
_cell_angle_gamma 90.00
_cell_formula_units_Z 4
_cell_length_a 9.9742(5)
_cell_length_b 16.5215(7)
_cell_length_c 17.4335(8)
_cell_measurement_reflns_used 7962
_cell_measurement_temperature 293(2)
_cell_measurement_theta_max 27.4971
_cell_measurement_theta_min 2.0487
_cell_volume 2863.2(2)
_computing_cell_refinement CrystalClear
_computing_data_collection 'CrystalClear (Rigaku, 2000)'
_computing_data_reduction CrystalClear
_computing_molecular_graphics 'SHELXL-97 (Sheldrick, 1997)'
_computing_publication_material 'SHELXL-97 (Sheldrick, 1997)'
_computing_structure_refinement 'SHELXL-97 (Sheldrick, 1997)'
_computing_structure_solution 'SHELXS-97 (Sheldrick, 1997)'
_diffrn_ambient_temperature 293(2)
_diffrn_measured_fraction_theta_full 0.996
_diffrn_measured_fraction_theta_max 0.996
_diffrn_measurement_device_type 'Saturn 70 CCD diffractometer'
_diffrn_measurement_method \w
_diffrn_radiation_monochromator graphite
_diffrn_radiation_source 'fine-focus sealed tube'
_diffrn_radiation_type MoK\a
_diffrn_radiation_wavelength 0.71073
_diffrn_reflns_av_R_equivalents 0.0579
_diffrn_reflns_av_sigmaI/netI 0.0632
_diffrn_reflns_limit_h_max 12
_diffrn_reflns_limit_h_min -12
_diffrn_reflns_limit_k_max 18
_diffrn_reflns_limit_k_min -21
_diffrn_reflns_limit_l_max 22
_diffrn_reflns_limit_l_min -22
_diffrn_reflns_number 22393
_diffrn_reflns_theta_full 27.47
_diffrn_reflns_theta_max 27.47
_diffrn_reflns_theta_min 2.05
_exptl_absorpt_coefficient_mu 2.387
_exptl_absorpt_correction_T_max 1.0000
_exptl_absorpt_correction_T_min 0.6843
_exptl_absorpt_correction_type multi-scan
_exptl_absorpt_process_details '(CrystalClear; Rigaku, 2000)'
_exptl_crystal_colour Yellow
_exptl_crystal_density_diffrn 1.807
_exptl_crystal_density_method 'not measured'
_exptl_crystal_description Prism
_exptl_crystal_F_000 1540
_exptl_crystal_size_max 0.2000
_exptl_crystal_size_mid 0.1000
_exptl_crystal_size_min 0.1000
_refine_diff_density_max 1.166
_refine_diff_density_min -1.286
_refine_diff_density_rms 0.100
_refine_ls_extinction_method SHELXL
_refine_ls_goodness_of_fit_ref 1.010
_refine_ls_hydrogen_treatment mixed
_refine_ls_matrix_type full
_refine_ls_number_parameters 428
_refine_ls_number_reflns 6526
_refine_ls_number_restraints 0
_refine_ls_restrained_S_all 1.010
_refine_ls_R_factor_all 0.0533
_refine_ls_R_factor_gt 0.0354
_refine_ls_shift/su_max 0.001
_refine_ls_shift/su_mean 0.000
_refine_ls_structure_factor_coef Fsqd
_refine_ls_weighting_details 'calc w=1/[\s^2^(Fo^2^)+(0.0330P)^2^+0.0000P] where P=(Fo^2^+2Fc^2^)/3'
_refine_ls_weighting_scheme calc
_refine_ls_wR_factor_gt 0.0705
_refine_ls_wR_factor_ref 0.0850
_reflns_number_gt 4857
_reflns_number_total 6526
_reflns_threshold_expression >2sigma(I)
_cod_data_source_file cg401391b_si_002.cif
_cod_data_source_block 3-Gd
_cod_depositor_comments
;
The following automatic conversions were performed:

'_exptl_absorpt_correction_type' value 'Multi-scan' changed to
'multi-scan' according to
/home/saulius/struct/CIF-dictionaries/cif_core.dic dictionary named
'cif_core.dic' version 2.4.2 from 2011-04-26.

Automatic conversion script
Id: cif_fix_values 1891 2012-01-12 08:04:46Z andrius 
;
_cod_original_sg_symbol_H-M P21/C
_cod_database_code 4508566

loop_
_symmetry_equiv_pos_as_xyz
'x, y, z'
'-x, y+1/2, -z+1/2'
'-x, -y, -z'
'x, -y-1/2, z-1/2'

loop_
_atom_site_label
_atom_site_type_symbol
_atom_site_fract_x
_atom_site_fract_y
_atom_site_fract_z
_atom_site_U_iso_or_equiv
_atom_site_adp_type
_atom_site_occupancy
_atom_site_symmetry_multiplicity
_atom_site_calc_flag
_atom_site_refinement_flags
Gd1 Gd 0.741544(19) 0.020871(11) 0.012429(11) 0.03552(8) Uani 1 1 d .
O1 O 0.6152(3) 0.13990(16) 0.00034(16) 0.0474(7) Uani 1 1 d .
C2 C 0.4167(4) 0.2204(2) -0.0120(2) 0.0309(8) Uani 1 1 d .
C10 C 0.2388(4) 0.3020(2) -0.0758(2) 0.0351(9) Uani 1 1 d .
C12 C 0.0423(4) 0.2437(3) -0.1554(2) 0.0454(10) Uani 1 1 d .
H12 H 0.0577 0.1934 -0.1298 0.055 Uiso 1 1 calc R
O2 O 0.4196(3) 0.07725(16) -0.01534(18) 0.0542(8) Uani 1 1 d .
N2 N 0.7994(4) -0.3242(2) -0.1753(2) 0.0443(9) Uani 1 1 d .
C25 C 0.7946(4) -0.1885(2) -0.1391(2) 0.0391(9) Uani 1 1 d .
H25 H 0.7514 -0.1372 -0.1422 0.047 Uiso 1 1 calc R
C8 C 0.3885(4) 0.3626(2) 0.0165(2) 0.0377(9) Uani 1 1 d .
C26 C 0.7392(4) -0.2521(2) -0.1845(2) 0.0384(9) Uani 1 1 d .
C19 C 0.9681(4) -0.2755(2) -0.0797(2) 0.0390(9) Uani 1 1 d .
C3 C 0.4650(4) 0.2901(2) 0.0305(2) 0.0341(8) Uani 1 1 d .
N1 N 0.2788(3) 0.36836(19) -0.03686(19) 0.0399(8) Uani 1 1 d .
O5 O 0.8070(4) -0.04628(18) 0.13977(18) 0.0585(9) Uani 1 1 d .
O4 O 1.0894(3) -0.10942(16) -0.05902(16) 0.0471(7) Uani 1 1 d .
N4 N 0.7294(4) -0.0042(2) 0.1775(2) 0.0478(9) Uani 1 1 d .
C1 C 0.4896(4) 0.1403(2) -0.0077(2) 0.0359(9) Uani 1 1 d .
C17 C 0.9681(4) -0.1225(2) -0.0515(2) 0.0385(9) Uani 1 1 d .
C24 C 0.9080(5) -0.3396(2) -0.1239(2) 0.0416(10) Uani 1 1 d .
C27 C 0.6195(4) -0.2423(3) -0.2386(2) 0.0419(10) Uani 1 1 d .
C9 C 0.3044(4) 0.2271(2) -0.0623(2) 0.0335(8) Uani 1 1 d .
H9 H 0.2699 0.1802 -0.0886 0.040 Uiso 1 1 calc R
C11 C 0.1251(4) 0.3097(2) -0.1357(2) 0.0401(10) Uani 1 1 d .
O7 O 0.7157(4) -0.01864(19) 0.24607(18) 0.0688(10) Uani 1 1 d .
C18 C 0.9086(4) -0.1976(2) -0.0906(2) 0.0354(9) Uani 1 1 d .
O3 O 0.8911(3) -0.07864(16) -0.01766(16) 0.0482(7) Uani 1 1 d .
O8 O 0.6730(4) -0.0014(2) -0.12436(19) 0.0610(9) Uani 1 1 d .
C16 C 0.1022(5) 0.3829(2) -0.1746(2) 0.0469(10) Uani 1 1 d .
H16 H 0.1579 0.4284 -0.1619 0.056 Uiso 1 1 calc R
O9 O 0.8381(3) 0.08080(19) -0.10116(17) 0.0595(9) Uani 1 1 d .
O6 O 0.6655(3) 0.05139(18) 0.14233(16) 0.0498(7) Uani 1 1 d .
C4 C 0.5770(5) 0.2922(2) 0.0852(2) 0.0462(10) Uani 1 1 d .
H4 H 0.6297 0.2448 0.0950 0.055 Uiso 1 1 calc R
N3 N 0.7665(5) 0.0401(2) -0.1509(2) 0.0609(12) Uani 1 1 d .
C28 C 0.5491(5) -0.3074(3) -0.2711(3) 0.0581(13) Uani 1 1 d .
H28 H 0.5790 -0.3608 -0.2589 0.070 Uiso 1 1 calc R
C20 C 1.0772(5) -0.2938(3) -0.0270(2) 0.0487(11) Uani 1 1 d .
H20 H 1.1203 -0.2519 0.0031 0.058 Uiso 1 1 calc R
C23 C 0.9568(6) -0.4189(3) -0.1158(3) 0.0607(14) Uani 1 1 d .
H23 H 0.9169 -0.4614 -0.1465 0.073 Uiso 1 1 calc R
C29 C 0.4376(6) -0.2961(4) -0.3203(3) 0.0691(15) Uani 1 1 d .
H29 H 0.3912 -0.3417 -0.3423 0.083 Uiso 1 1 calc R
C21 C 1.1219(5) -0.3711(3) -0.0185(2) 0.0565(12) Uani 1 1 d .
H21 H 1.1946 -0.3830 0.0184 0.068 Uiso 1 1 calc R
C13 C -0.0619(4) 0.2515(3) -0.2118(3) 0.0529(11) Uani 1 1 d .
H13 H -0.1187 0.2066 -0.2249 0.063 Uiso 1 1 calc R
C32 C 0.5719(5) -0.1652(3) -0.2566(3) 0.0637(14) Uani 1 1 d .
H32 H 0.6187 -0.1196 -0.2346 0.076 Uiso 1 1 calc R
C6 C 0.5348(6) 0.4323(3) 0.1113(3) 0.0660(14) Uani 1 1 d .
H6 H 0.5592 0.4800 0.1394 0.079 Uiso 1 1 calc R
C14 C -0.0840(5) 0.3244(3) -0.2495(3) 0.0576(13) Uani 1 1 d .
H14 H -0.1565 0.3297 -0.2880 0.069 Uiso 1 1 calc R
C7 C 0.4281(5) 0.4328(3) 0.0596(3) 0.0572(12) Uani 1 1 d .
H7 H 0.3776 0.4812 0.0516 0.069 Uiso 1 1 calc R
C22 C 1.0614(5) -0.4339(3) -0.0638(3) 0.0608(13) Uani 1 1 d .
H22 H 1.0949 -0.4876 -0.0576 0.073 Uiso 1 1 calc R
C31 C 0.4581(5) -0.1533(3) -0.3057(3) 0.0713(15) Uani 1 1 d .
H31 H 0.4259 -0.1002 -0.3169 0.086 Uiso 1 1 calc R
C5 C 0.6104(5) 0.3620(3) 0.1242(3) 0.0589(13) Uani 1 1 d .
H5 H 0.6865 0.3626 0.1607 0.071 Uiso 1 1 calc R
O10 O 0.7847(5) 0.0414(2) -0.2187(2) 0.0928(14) Uani 1 1 d .
C15 C -0.0014(5) 0.3888(3) -0.2312(2) 0.0547(12) Uani 1 1 d .
H15 H -0.0159 0.4384 -0.2582 0.066 Uiso 1 1 calc R
C30 C 0.3914(5) -0.2200(4) -0.3384(3) 0.0653(15) Uani 1 1 d .
H30 H 0.3140 -0.2129 -0.3732 0.078 Uiso 1 1 calc R
HN2 H 0.754(5) -0.361(3) -0.203(3) 0.091(19) Uiso 1 1 d .

loop_
_atom_site_aniso_label
_atom_site_aniso_U_11
_atom_site_aniso_U_22
_atom_site_aniso_U_33
_atom_site_aniso_U_23
_atom_site_aniso_U_13
_atom_site_aniso_U_12
Gd1 0.03772(13) 0.02297(11) 0.04487(12) -0.00252(8) -0.00279(9) 0.00149(8)
O1 0.0396(17) 0.0448(17) 0.0567(17) 0.0050(13) -0.0025(14) 0.0144(13)
C2 0.0270(19) 0.0254(19) 0.040(2) 0.0050(15) 0.0037(16) 0.0026(15)
C10 0.035(2) 0.032(2) 0.039(2) 0.0047(16) 0.0065(18) 0.0101(17)
C12 0.043(3) 0.045(3) 0.049(2) 0.0108(19) 0.007(2) 0.015(2)
O2 0.0469(18) 0.0270(16) 0.087(2) 0.0043(14) -0.0054(17) -0.0031(14)
N2 0.054(2) 0.033(2) 0.047(2) -0.0121(15) 0.0083(18) -0.0169(18)
C25 0.039(2) 0.034(2) 0.044(2) -0.0107(17) 0.0026(19) -0.0106(18)
C8 0.039(2) 0.031(2) 0.043(2) -0.0018(16) 0.0017(19) -0.0018(17)
C26 0.040(2) 0.035(2) 0.042(2) -0.0057(16) 0.0119(19) -0.0124(18)
C19 0.050(3) 0.031(2) 0.037(2) -0.0044(16) 0.014(2) -0.0034(19)
C3 0.033(2) 0.032(2) 0.038(2) 0.0010(15) 0.0059(18) -0.0004(17)
N1 0.0399(19) 0.0310(18) 0.0487(19) -0.0015(14) 0.0032(16) 0.0092(15)
O5 0.074(2) 0.0420(17) 0.0577(19) -0.0017(14) -0.0041(18) 0.0152(17)
O4 0.0391(17) 0.0400(17) 0.0610(18) -0.0104(13) -0.0031(15) -0.0011(13)
N4 0.055(2) 0.033(2) 0.053(2) 0.0014(16) -0.006(2) -0.0017(17)
C1 0.029(2) 0.035(2) 0.042(2) 0.0027(16) -0.0056(18) 0.0077(17)
C17 0.047(3) 0.029(2) 0.038(2) -0.0061(16) -0.0077(19) -0.0042(19)
C24 0.057(3) 0.031(2) 0.037(2) -0.0008(16) 0.008(2) -0.0035(19)
C27 0.041(2) 0.047(3) 0.039(2) -0.0075(17) 0.0084(19) -0.007(2)
C9 0.0272(19) 0.028(2) 0.046(2) 0.0009(16) 0.0031(17) 0.0029(16)
C11 0.039(2) 0.042(2) 0.040(2) 0.0033(17) 0.0085(19) 0.0171(19)
O7 0.099(3) 0.057(2) 0.049(2) 0.0149(15) 0.0009(19) -0.004(2)
C18 0.038(2) 0.031(2) 0.038(2) -0.0068(15) 0.0076(18) -0.0056(17)
O3 0.0454(18) 0.0360(17) 0.0611(18) -0.0154(13) -0.0075(15) 0.0116(13)
O8 0.074(3) 0.0479(19) 0.058(2) -0.0057(15) -0.0102(19) -0.0008(18)
C16 0.053(3) 0.036(2) 0.052(2) -0.0009(18) 0.007(2) 0.007(2)
O9 0.062(2) 0.062(2) 0.0537(19) 0.0051(15) 0.0025(17) -0.0010(17)
O6 0.0527(19) 0.0432(17) 0.0525(17) 0.0083(13) -0.0017(15) 0.0133(15)
C4 0.052(3) 0.043(3) 0.044(2) -0.0031(18) 0.005(2) -0.003(2)
N3 0.082(3) 0.051(3) 0.049(2) 0.0059(19) -0.006(2) 0.030(2)
C28 0.066(3) 0.059(3) 0.050(3) -0.010(2) 0.008(3) -0.022(3)
C20 0.058(3) 0.044(3) 0.044(2) -0.0034(18) 0.005(2) 0.005(2)
C23 0.097(4) 0.033(3) 0.054(3) -0.0076(19) 0.013(3) 0.003(3)
C29 0.068(4) 0.089(4) 0.052(3) -0.018(3) 0.008(3) -0.030(3)
C21 0.069(3) 0.045(3) 0.055(3) 0.003(2) -0.001(2) 0.010(2)
C13 0.040(3) 0.060(3) 0.059(3) 0.003(2) 0.002(2) 0.002(2)
C32 0.055(3) 0.055(3) 0.076(3) -0.014(2) -0.019(3) 0.005(2)
C6 0.094(4) 0.049(3) 0.054(3) -0.015(2) 0.002(3) -0.011(3)
C14 0.045(3) 0.078(4) 0.049(3) 0.005(2) -0.002(2) 0.008(3)
C7 0.076(4) 0.036(3) 0.059(3) -0.010(2) 0.003(3) 0.001(2)
C22 0.081(4) 0.034(3) 0.068(3) 0.000(2) 0.007(3) 0.013(3)
C31 0.054(3) 0.064(3) 0.091(4) -0.005(3) -0.019(3) 0.010(3)
C5 0.065(3) 0.061(3) 0.050(3) -0.008(2) 0.003(2) -0.008(3)
O10 0.134(4) 0.100(3) 0.045(2) 0.0012(19) 0.011(2) 0.028(3)
C15 0.057(3) 0.054(3) 0.053(3) 0.012(2) 0.000(2) 0.011(2)
C30 0.033(3) 0.108(5) 0.054(3) -0.009(3) -0.004(2) -0.010(3)

loop_
_atom_type_symbol
_atom_type_description
_atom_type_scat_dispersion_real
_atom_type_scat_dispersion_imag
_atom_type_scat_source
C C 0.0033 0.0016 'International Tables Vol C Tables 4.2.6.8 and 6.1.1.4'
H H 0.0000 0.0000 'International Tables Vol C Tables 4.2.6.8 and 6.1.1.4'
N N 0.0061 0.0033 'International Tables Vol C Tables 4.2.6.8 and 6.1.1.4'
O O 0.0106 0.0060 'International Tables Vol C Tables 4.2.6.8 and 6.1.1.4'
Gd Gd -0.1653 3.9035 'International Tables Vol C Tables 4.2.6.8 and 6.1.1.4'

loop_
_geom_angle_atom_site_label_1
_geom_angle_atom_site_label_2
_geom_angle_atom_site_label_3
_geom_angle
_geom_angle_site_symmetry_1
_geom_angle_site_symmetry_3
O2 Gd1 O3 88.20(11) 3_655 .
O2 Gd1 O4 158.17(11) 3_655 3_755
O3 Gd1 O4 93.67(10) . 3_755
O2 Gd1 O1 102.94(10) 3_655 .
O3 Gd1 O1 158.87(10) . .
O4 Gd1 O1 82.66(10) 3_755 .
O2 Gd1 O8 76.98(12) 3_655 .
O3 Gd1 O8 78.83(11) . .
O4 Gd1 O8 124.73(12) 3_755 .
O1 Gd1 O8 86.17(10) . .
O2 Gd1 O9 128.39(11) 3_655 .
O3 Gd1 O9 78.61(11) . .
O4 Gd1 O9 73.14(10) 3_755 .
O1 Gd1 O9 80.42(10) . .
O8 Gd1 O9 51.62(11) . .
O2 Gd1 O6 81.77(11) 3_655 .
O3 Gd1 O6 126.83(10) . .
O4 Gd1 O6 79.73(10) 3_755 .
O1 Gd1 O6 73.16(9) . .
O8 Gd1 O6 146.11(11) . .
O9 Gd1 O6 144.14(10) . .
O2 Gd1 O5 78.48(11) 3_655 .
O3 Gd1 O5 76.17(10) . .
O4 Gd1 O5 80.85(11) 3_755 .
O1 Gd1 O5 123.32(10) . .
O8 Gd1 O5 145.25(10) . .
O9 Gd1 O5 142.21(11) . .
O6 Gd1 O5 50.66(9) . .
O2 Gd1 N3 102.53(13) 3_655 .
O3 Gd1 N3 75.27(10) . .
O4 Gd1 N3 98.97(12) 3_755 .
O1 Gd1 N3 84.72(10) . .
O8 Gd1 N3 25.93(12) . .
O9 Gd1 N3 25.86(11) . .
O6 Gd1 N3 157.84(10) . .
O5 Gd1 N3 151.37(11) . .
O2 Gd1 N4 77.98(11) 3_655 .
O3 Gd1 N4 101.70(10) . .
O4 Gd1 N4 80.35(10) 3_755 .
O1 Gd1 N4 98.20(10) . .
O8 Gd1 N4 154.93(12) . .
O9 Gd1 N4 153.43(11) . .
O6 Gd1 N4 25.15(9) . .
O5 Gd1 N4 25.56(10) . .
N3 Gd1 N4 176.87(11) . .
C1 O1 Gd1 122.9(3) . .
C9 C2 C3 119.4(3) . .
C9 C2 C1 117.9(3) . .
C3 C2 C1 122.6(3) . .
N1 C10 C9 121.4(4) . .
N1 C10 C11 117.9(3) . .
C9 C10 C11 120.7(3) . .
C13 C12 C11 120.0(4) . .
C13 C12 H12 120.0 . .
C11 C12 H12 120.0 . .
C1 O2 Gd1 166.4(3) . 3_655
C26 N2 C24 124.5(3) . .
C26 N2 HN2 110(4) . .
C24 N2 HN2 125(3) . .
C18 C25 C26 122.4(4) . .
C18 C25 H25 118.8 . .
C26 C25 H25 118.8 . .
N1 C8 C7 118.1(4) . .
N1 C8 C3 123.8(3) . .
C7 C8 C3 118.1(4) . .
N2 C26 C25 116.6(4) . .
N2 C26 C27 120.6(3) . .
C25 C26 C27 122.8(4) . .
C20 C19 C24 117.9(4) . .
C20 C19 C18 125.3(4) . .
C24 C19 C18 116.8(4) . .
C4 C3 C8 118.6(3) . .
C4 C3 C2 125.8(3) . .
C8 C3 C2 115.6(3) . .
C10 N1 C8 118.3(3) . .
N4 O5 Gd1 95.2(2) . .
C17 O4 Gd1 138.9(3) . 3_755
O7 N4 O6 121.6(4) . .
O7 N4 O5 121.1(4) . .
O6 N4 O5 117.3(4) . .
O7 N4 Gd1 175.0(3) . .
O6 N4 Gd1 58.2(2) . .
O5 N4 Gd1 59.3(2) . .
O1 C1 O2 123.5(4) . .
O1 C1 C2 119.0(3) . .
O2 C1 C2 117.5(3) . .
O3 C17 O4 126.5(4) . .
O3 C17 C18 117.2(4) . .
O4 C17 C18 116.2(4) . .
N2 C24 C23 119.2(4) . .
N2 C24 C19 119.5(4) . .
C23 C24 C19 121.2(4) . .
C28 C27 C32 118.1(4) . .
C28 C27 C26 122.4(4) . .
C32 C27 C26 119.5(4) . .
C2 C9 C10 121.4(3) . .
C2 C9 H9 119.3 . .
C10 C9 H9 119.3 . .
C12 C11 C16 119.2(4) . .
C12 C11 C10 120.6(3) . .
C16 C11 C10 120.1(4) . .
C25 C18 C19 119.8(3) . .
C25 C18 C17 117.7(3) . .
C19 C18 C17 122.5(4) . .
C17 O3 Gd1 164.0(3) . .
N3 O8 Gd1 96.7(3) . .
C15 C16 C11 119.6(4) . .
C15 C16 H16 120.2 . .
C11 C16 H16 120.2 . .
N3 O9 Gd1 95.7(3) . .
N4 O6 Gd1 96.6(2) . .
C5 C4 C3 120.3(4) . .
C5 C4 H4 119.8 . .
C3 C4 H4 119.8 . .
O10 N3 O9 122.4(5) . .
O10 N3 O8 122.4(5) . .
O9 N3 O8 115.2(4) . .
O10 N3 Gd1 173.6(3) . .
O9 N3 Gd1 58.4(2) . .
O8 N3 Gd1 57.3(2) . .
C29 C28 C27 120.9(5) . .
C29 C28 H28 119.6 . .
C27 C28 H28 119.6 . .
C21 C20 C19 120.5(4) . .
C21 C20 H20 119.8 . .
C19 C20 H20 119.8 . .
C22 C23 C24 118.9(4) . .
C22 C23 H23 120.6 . .
C24 C23 H23 120.6 . .
C28 C29 C30 121.0(5) . .
C28 C29 H29 119.5 . .
C30 C29 H29 119.5 . .
C20 C21 C22 120.7(4) . .
C20 C21 H21 119.6 . .
C22 C21 H21 119.6 . .
C12 C13 C14 120.2(4) . .
C12 C13 H13 119.9 . .
C14 C13 H13 119.9 . .
C31 C32 C27 121.4(4) . .
C31 C32 H32 119.3 . .
C27 C32 H32 119.3 . .
C7 C6 C5 120.3(4) . .
C7 C6 H6 119.8 . .
C5 C6 H6 119.8 . .
C15 C14 C13 119.9(4) . .
C15 C14 H14 120.1 . .
C13 C14 H14 120.1 . .
C6 C7 C8 121.5(4) . .
C6 C7 H7 119.2 . .
C8 C7 H7 119.2 . .
C23 C22 C21 120.8(4) . .
C23 C22 H22 119.6 . .
C21 C22 H22 119.6 . .
C32 C31 C30 119.0(5) . .
C32 C31 H31 120.5 . .
C30 C31 H31 120.5 . .
C4 C5 C6 121.1(5) . .
C4 C5 H5 119.4 . .
C6 C5 H5 119.4 . .
C14 C15 C16 121.1(4) . .
C14 C15 H15 119.5 . .
C16 C15 H15 119.5 . .
C29 C30 C31 119.7(5) . .
C29 C30 H30 120.2 . .
C31 C30 H30 120.2 . .

loop_
_geom_bond_atom_site_label_1
_geom_bond_atom_site_label_2
_geom_bond_distance
_geom_bond_site_symmetry_2
Gd1 O2 2.286(3) 3_655
Gd1 O3 2.309(3) .
Gd1 O4 2.328(3) 3_755
Gd1 O1 2.336(3) .
Gd1 O8 2.454(3) .
Gd1 O9 2.478(3) .
Gd1 O6 2.498(3) .
Gd1 O5 2.520(3) .
Gd1 N3 2.895(4) .
Gd1 N4 2.919(4) .
O1 C1 1.250(4) .
C2 C9 1.369(5) .
C2 C3 1.432(5) .
C2 C1 1.509(5) .
C10 N1 1.334(5) .
C10 C9 1.411(5) .
C10 C11 1.483(5) .
C12 C13 1.378(5) .
C12 C11 1.393(6) .
C12 H12 0.9500 .
O2 C1 1.255(4) .
O2 Gd1 2.286(3) 3_655
N2 C26 1.337(5) .
N2 C24 1.373(5) .
N2 HN2 0.88(5) .
C25 C18 1.369(5) .
C25 C26 1.401(5) .
C25 H25 0.9500 .
C8 N1 1.380(5) .
C8 C7 1.421(5) .
C8 C3 1.430(5) .
C26 C27 1.469(6) .
C19 C20 1.399(6) .
C19 C24 1.415(5) .
C19 C18 1.423(5) .
C3 C4 1.408(5) .
O5 N4 1.265(5) .
O4 C17 1.247(5) .
O4 Gd1 2.328(3) 3_755
N4 O7 1.238(5) .
N4 O6 1.249(4) .
C17 O3 1.239(5) .
C17 C18 1.514(5) .
C24 C23 1.400(6) .
C27 C28 1.381(6) .
C27 C32 1.386(6) .
C9 H9 0.9500 .
C11 C16 1.397(5) .
O8 N3 1.275(5) .
C16 C15 1.373(6) .
C16 H16 0.9500 .
O9 N3 1.269(5) .
C4 C5 1.366(6) .
C4 H4 0.9500 .
N3 O10 1.212(5) .
C28 C29 1.361(7) .
C28 H28 0.9500 .
C20 C21 1.356(6) .
C20 H20 0.9500 .
C23 C22 1.349(6) .
C23 H23 0.9500 .
C29 C30 1.367(7) .
C29 H29 0.9500 .
C21 C22 1.410(6) .
C21 H21 0.9500 .
C13 C14 1.380(6) .
C13 H13 0.9500 .
C32 C31 1.378(6) .
C32 H32 0.9500 .
C6 C7 1.337(6) .
C6 C5 1.393(7) .
C6 H6 0.9500 .
C14 C15 1.368(6) .
C14 H14 0.9500 .
C7 H7 0.9500 .
C22 H22 0.9500 .
C31 C30 1.386(7) .
C31 H31 0.9500 .
C5 H5 0.9500 .
C15 H15 0.9500 .
C30 H30 0.9500 .

loop_
_geom_hbond_atom_site_label_D
_geom_hbond_atom_site_label_H
_geom_hbond_atom_site_label_A
_geom_hbond_distance_DH
_geom_hbond_distance_HA
_geom_hbond_distance_DA
_geom_hbond_angle_DHA
_geom_hbond_site_symmetry_A
N2 HN2 O7 0.88(5) 2.19(5) 3.022(4) 156(5) 4
